data_1515794
loop_
_publ_author_name
'Peng, Yang'
'Fischer, Roland C.'
'Merrill, W. Alexander'
'Fischer, Jelena'
'Pu, Lihung'
'Ellis, Bobby D.'
'Fettinger, James C.'
'Herber, Rolfe H.'
'Power, Philip P.'

_publ_section_title
;
 Substituent effects in ditetrel alkyne analogues: multiple vs. single
 bonded isomers
;
_journal_issue 4
_journal_name_full 'Chemical Science'
_journal_page_first 461
_journal_paper_doi 10.1039/c0sc00240b
_journal_volume 1
_journal_year 2010
_chemical_formula_moiety 'C60 H72 Cl2 Ge2, 2(C4 H8 O)'
_chemical_formula_sum 'C68 H88 Cl2 Ge2 O2'
_chemical_formula_weight 1153.46
_chemical_name_systematic
;
?
;
_space_group_IT_number 12
_symmetry_cell_setting monoclinic
_symmetry_space_group_name_Hall '-I 2y'
_symmetry_space_group_name_H-M 'I 1 2/m 1'
_atom_sites_solution_hydrogens geom
_atom_sites_solution_primary direct
_atom_sites_solution_secondary difmap
_audit_creation_method SHELXL-97
_cell_angle_alpha 90.00
_cell_angle_beta 95.579(2)
_cell_angle_gamma 90.00
_cell_formula_units_Z 2
_cell_length_a 14.3831(17)
_cell_length_b 10.9750(13)
_cell_length_c 19.628(2)
_cell_measurement_reflns_used 4883
_cell_measurement_temperature 90(2)
_cell_measurement_theta_max 25.29
_cell_measurement_theta_min 2.34
_cell_volume 3083.7(6)
_computing_cell_refinement 'SAINT (7.23A) (Bruker, 2008)'
_computing_data_collection 'SMART (Version 5.054) (Bruker, 2002)'
_computing_data_reduction 'SAINT (7.23A) (Bruker, 2008)'
_computing_molecular_graphics 'SHELXTL 5.1, XP (Sheldrick, 1994)'
_computing_publication_material SHELXL97
_computing_structure_refinement 'SHELXL-97 (Sheldrick, 2008)'
_computing_structure_solution 'SHELXS-97 (Sheldrick, 2008)'
_diffrn_ambient_temperature 90(2)
_diffrn_measured_fraction_theta_full 1.000
_diffrn_measured_fraction_theta_max 1.000
_diffrn_measurement_device_type 'Bruker SMART1000 CCD'
_diffrn_measurement_method '\w and \f'
_diffrn_radiation_monochromator graphite
_diffrn_radiation_source 'fine-focus sealed tube'
_diffrn_radiation_type MoK\a
_diffrn_radiation_wavelength 0.71073
_diffrn_reflns_av_R_equivalents 0.0000
_diffrn_reflns_av_sigmaI/netI 0.0437
_diffrn_reflns_limit_h_max 17
_diffrn_reflns_limit_h_min -17
_diffrn_reflns_limit_k_max 13
_diffrn_reflns_limit_k_min 0
_diffrn_reflns_limit_l_max 23
_diffrn_reflns_limit_l_min 0
_diffrn_reflns_number 2958
_diffrn_reflns_theta_full 25.25
_diffrn_reflns_theta_max 25.25
_diffrn_reflns_theta_min 1.68
_exptl_absorpt_coefficient_mu 1.104
_exptl_absorpt_correction_T_max 0.7776
_exptl_absorpt_correction_T_min 0.5871
_exptl_absorpt_correction_type multi-scan
_exptl_absorpt_process_details 'TWINABS V1.05 (Sheldrick, 2003 (private commu'
_exptl_crystal_colour Orange
_exptl_crystal_density_diffrn 1.242
_exptl_crystal_density_method 'not measured'
_exptl_crystal_description Plate
_exptl_crystal_F_000 1220
_exptl_crystal_size_max 0.54
_exptl_crystal_size_mid 0.38
_exptl_crystal_size_min 0.24
_refine_diff_density_max 1.206
_refine_diff_density_min -0.472
_refine_diff_density_rms 0.094
_refine_ls_extinction_method none
_refine_ls_goodness_of_fit_ref 1.071
_refine_ls_hydrogen_treatment constr
_refine_ls_matrix_type full
_refine_ls_number_parameters 213
_refine_ls_number_reflns 2958
_refine_ls_number_restraints 36
_refine_ls_restrained_S_all 1.070
_refine_ls_R_factor_all 0.0696
_refine_ls_R_factor_gt 0.0543
_refine_ls_shift/su_max 0.000
_refine_ls_shift/su_mean 0.000
_refine_ls_structure_factor_coef Fsqd
_refine_ls_weighting_details 'calc w=1/[\s^2^(Fo^2^)+(0.0947P)^2^+1.6666P] where P=(Fo^2^+2Fc^2^)/3'
_refine_ls_weighting_scheme calc
_refine_ls_wR_factor_gt 0.1459
_refine_ls_wR_factor_ref 0.1511
_reflns_number_gt 2331
_reflns_number_total 2958
_reflns_threshold_expression >2sigma(I)
_cod_data_source_file c0sc00240b.txt
_cod_data_source_block tw54
_cod_depositor_comments
;
The following automatic conversions were performed:

'_symmetry_cell_setting' value 'Monoclinic' changed to 'monoclinic'
according to
/usr/data/users/saulius/automatic-downloads/retrospective/RSC/lib/dictionaries/cif_core.dic
dictionary named 'cif_core.dic' version 2.4.2 from
2011-04-26.

'_exptl_absorpt_correction_type' value 'Multi-scan'
changed to 'multi-scan' according to
/usr/data/users/saulius/automatic-downloads/retrospective/RSC/lib/dictionaries/cif_core.dic
dictionary named 'cif_core.dic' version 2.4.2 from 2011-04-26.

Automatic conversion script
Id: cif_fix_values 2281 2013-09-26 08:29:07Z andrius 
;
_cod_original_cell_volume 3083.8(6)
_cod_original_sg_symbol_H-M 'I 2/m'
_cod_database_code 1515794

loop_
_symmetry_equiv_pos_as_xyz
'x, y, z'
'-x, y, -z'
'x+1/2, y+1/2, z+1/2'
'-x+1/2, y+1/2, -z+1/2'
'-x, -y, -z'
'x, -y, z'
'-x+1/2, -y+1/2, -z+1/2'
'x+1/2, -y+1/2, z+1/2'

loop_
_atom_site_label
_atom_site_type_symbol
_atom_site_fract_x
_atom_site_fract_y
_atom_site_fract_z
_atom_site_U_iso_or_equiv
_atom_site_adp_type
_atom_site_occupancy
_atom_site_symmetry_multiplicity
_atom_site_calc_flag
_atom_site_refinement_flags
_atom_site_disorder_assembly
_atom_site_disorder_group
Ge1 Ge 0.92350(4) 0.0000 0.47614(3) 0.0328(2) Uani 1 2 d S . .
Cl1 Cl 0.55040(9) 0.0000 0.63888(7) 0.0355(4) Uani 1 2 d S . .
C1 C 0.8141(3) 0.0000 0.5297(3) 0.0149(10) Uani 1 2 d S . .
C2 C 0.8193(3) 0.0000 0.6014(2) 0.0162(11) Uani 1 2 d S . .
C3 C 0.7380(4) 0.0000 0.6347(3) 0.0185(11) Uani 1 2 d S . .
H3 H 0.7421 0.0000 0.6833 0.022 Uiso 1 2 calc SR . .
C4 C 0.6518(3) 0.0000 0.5973(3) 0.0207(11) Uani 1 2 d S . .
C5 C 0.6444(4) 0.0000 0.5270(3) 0.0207(12) Uani 1 2 d S . .
H5 H 0.5845 0.0000 0.5018 0.025 Uiso 1 2 calc SR . .
C6 C 0.7257(3) 0.0000 0.4923(2) 0.0159(10) Uani 1 2 d S . .
C7 C 0.9104(4) 0.0000 0.6449(3) 0.0253(13) Uani 1 2 d S . .
C8 C 0.9508(3) -0.1111(6) 0.6664(2) 0.0515(15) Uani 1 1 d D . .
C9 C 1.0361(4) -0.1038(10) 0.7090(3) 0.099(3) Uani 1 1 d . A .
H9 H 1.0649 -0.1776 0.7251 0.119 Uiso 1 1 calc R . .
C10 C 1.0781(6) 0.0000 0.7275(5) 0.152(10) Uani 1 2 d S . .
H10 H 1.1372 0.0000 0.7537 0.182 Uiso 1 2 calc PR A .
C11 C 0.9005(7) -0.2308(8) 0.6527(6) 0.074(2) Uani 0.46 1 d PDU A 1
H11 H 0.8434 -0.2303 0.6193 0.089 Uiso 0.46 1 calc PR A 1
C12 C 0.8878(11) -0.2653(14) 0.7280(6) 0.089(4) Uani 0.46 1 d PDU A 1
H12A H 0.9403 -0.2330 0.7582 0.133 Uiso 0.46 1 calc PR A 1
H12B H 0.8859 -0.3542 0.7324 0.133 Uiso 0.46 1 calc PR A 1
H12C H 0.8293 -0.2305 0.7409 0.133 Uiso 0.46 1 calc PR A 1
C13 C 0.9853(9) -0.3072(12) 0.6340(7) 0.064(3) Uani 0.46 1 d PDU A 1
H13A H 1.0173 -0.2637 0.5994 0.097 Uiso 0.46 1 calc PR A 1
H13B H 0.9634 -0.3863 0.6156 0.097 Uiso 0.46 1 calc PR A 1
H13C H 1.0287 -0.3199 0.6750 0.097 Uiso 0.46 1 calc PR A 1
C11A C 0.9075(8) -0.2318(6) 0.6438(6) 0.074(2) Uani 0.54 1 d PDU A 2
H11A H 0.8498 -0.2030 0.6160 0.089 Uiso 0.54 1 calc PR A 2
C12A C 0.8639(10) -0.3139(13) 0.6968(6) 0.091(4) Uani 0.54 1 d PDU A 2
H12D H 0.9138 -0.3529 0.7267 0.136 Uiso 0.54 1 calc PR A 2
H12E H 0.8248 -0.3765 0.6727 0.136 Uiso 0.54 1 calc PR A 2
H12F H 0.8255 -0.2639 0.7245 0.136 Uiso 0.54 1 calc PR A 2
C13A C 0.9466(9) -0.3218(10) 0.5925(6) 0.066(3) Uani 0.54 1 d PDU A 2
H13D H 0.9492 -0.2812 0.5483 0.099 Uiso 0.54 1 calc PR A 2
H13E H 0.9057 -0.3931 0.5867 0.099 Uiso 0.54 1 calc PR A 2
H13F H 1.0095 -0.3477 0.6103 0.099 Uiso 0.54 1 calc PR A 2
C14 C 0.7095(3) 0.0000 0.4157(2) 0.0159(11) Uani 1 2 d S . .
C15 C 0.6987(2) 0.1110(3) 0.38030(18) 0.0199(8) Uani 1 1 d . . .
C16 C 0.6794(3) 0.1087(4) 0.30927(19) 0.0272(9) Uani 1 1 d . . .
H16 H 0.6741 0.1834 0.2848 0.033 Uiso 1 1 calc R . .
C17 C 0.6678(4) 0.0000 0.2738(3) 0.0303(14) Uani 1 2 d S . .
H17 H 0.6521 0.0000 0.2256 0.036 Uiso 1 2 calc SR . .
C18 C 0.7037(3) 0.2318(4) 0.4177(2) 0.0305(10) Uani 1 1 d . . .
H18 H 0.7295 0.2162 0.4661 0.037 Uiso 1 1 calc R . .
C19 C 0.7694(5) 0.3213(5) 0.3861(4) 0.0709(19) Uani 1 1 d . . .
H19A H 0.8311 0.2838 0.3850 0.106 Uiso 1 1 calc R . .
H19B H 0.7753 0.3959 0.4136 0.106 Uiso 1 1 calc R . .
H19C H 0.7439 0.3414 0.3393 0.106 Uiso 1 1 calc R . .
C20 C 0.6068(4) 0.2863(5) 0.4191(3) 0.0514(14) Uani 1 1 d . . .
H20A H 0.5798 0.3022 0.3721 0.077 Uiso 1 1 calc R . .
H20B H 0.6111 0.3628 0.4449 0.077 Uiso 1 1 calc R . .
H20C H 0.5668 0.2290 0.4411 0.077 Uiso 1 1 calc R . .
O21 O 0.2991(5) 0.5356(6) 0.4402(4) 0.068(3) Uiso 0.50 1 d PD B -1
C21 C 0.3788(8) 0.5610(11) 0.4077(6) 0.076(4) Uiso 0.50 1 d PD B -1
H21A H 0.4353 0.5546 0.4406 0.091 Uiso 0.50 1 calc PR B -1
H21B H 0.3755 0.6447 0.3887 0.091 Uiso 0.50 1 calc PR B -1
C22 C 0.3828(7) 0.4684(9) 0.3506(5) 0.066(4) Uiso 0.50 1 d PD B -1
H22A H 0.4472 0.4536 0.3389 0.079 Uiso 0.50 1 calc PR B -1
H22B H 0.3419 0.4905 0.3089 0.079 Uiso 0.50 1 calc PR B -1
C23 C 0.3442(7) 0.3618(9) 0.3893(6) 0.059(3) Uiso 0.50 1 d PD B -1
H23A H 0.3224 0.2954 0.3576 0.070 Uiso 0.50 1 calc PR B -1
H23B H 0.3921 0.3292 0.4242 0.070 Uiso 0.50 1 calc PR B -1
C24 C 0.2679(7) 0.4140(9) 0.4209(6) 0.055(3) Uiso 0.50 1 d PD B -1
H24A H 0.2544 0.3663 0.4616 0.066 Uiso 0.50 1 calc PR B -1
H24B H 0.2109 0.4169 0.3883 0.066 Uiso 0.50 1 calc PR B -1

loop_
_atom_site_aniso_label
_atom_site_aniso_U_11
_atom_site_aniso_U_22
_atom_site_aniso_U_33
_atom_site_aniso_U_23
_atom_site_aniso_U_13
_atom_site_aniso_U_12
Ge1 0.0136(3) 0.0671(5) 0.0177(3) 0.000 0.0018(2) 0.000
Cl1 0.0138(7) 0.0712(11) 0.0219(7) 0.000 0.0041(5) 0.000
C1 0.016(3) 0.011(3) 0.018(2) 0.000 0.0020(19) 0.000
C2 0.015(3) 0.018(3) 0.015(2) 0.000 -0.002(2) 0.000
C3 0.020(3) 0.021(3) 0.014(2) 0.000 -0.001(2) 0.000
C4 0.013(3) 0.027(3) 0.024(3) 0.000 0.009(2) 0.000
C5 0.011(2) 0.030(3) 0.021(3) 0.000 -0.003(2) 0.000
C6 0.017(3) 0.015(3) 0.016(2) 0.000 -0.001(2) 0.000
C7 0.015(3) 0.051(4) 0.010(2) 0.000 0.001(2) 0.000
C8 0.025(2) 0.099(5) 0.032(2) 0.031(3) 0.0105(19) 0.026(3)
C9 0.028(3) 0.224(10) 0.046(4) 0.072(5) 0.016(3) 0.058(5)
C10 0.008(5) 0.42(3) 0.028(5) 0.000 0.003(4) 0.000
C11 0.047(4) 0.051(4) 0.132(7) 0.062(4) 0.048(4) 0.033(3)
C12 0.131(11) 0.071(9) 0.066(9) 0.001(6) 0.021(8) -0.067(7)
C13 0.073(8) 0.055(6) 0.068(8) -0.004(6) 0.018(6) -0.009(6)
C11A 0.047(4) 0.051(4) 0.132(7) 0.062(4) 0.048(4) 0.032(3)
C12A 0.133(10) 0.077(9) 0.065(8) 0.000(6) 0.029(8) -0.062(7)
C13A 0.077(8) 0.060(5) 0.064(7) -0.009(6) 0.021(6) -0.023(5)
C14 0.012(3) 0.019(3) 0.017(2) 0.000 -0.0022(19) 0.000
C15 0.0158(18) 0.024(2) 0.0196(19) 0.0019(16) 0.0011(14) 0.0023(15)
C16 0.022(2) 0.036(2) 0.023(2) 0.0129(18) 0.0000(16) 0.0097(17)
C17 0.021(3) 0.055(4) 0.015(3) 0.000 -0.001(2) 0.000
C18 0.032(2) 0.019(2) 0.039(2) 0.0010(18) -0.0032(19) 0.0008(17)
C19 0.086(5) 0.025(3) 0.105(5) -0.003(3) 0.025(4) -0.015(3)
C20 0.057(3) 0.050(3) 0.046(3) -0.010(3) -0.004(2) 0.026(3)

loop_
_atom_type_symbol
_atom_type_description
_atom_type_scat_dispersion_real
_atom_type_scat_dispersion_imag
_atom_type_scat_source
C C 0.0033 0.0016 'International Tables Vol C Tables 4.2.6.8 and 6.1.1.4'
H H 0.0000 0.0000 'International Tables Vol C Tables 4.2.6.8 and 6.1.1.4'
Cl Cl 0.1484 0.1585 'International Tables Vol C Tables 4.2.6.8 and 6.1.1.4'
Ge Ge 0.1547 1.8001 'International Tables Vol C Tables 4.2.6.8 and 6.1.1.4'
O O 0.0106 0.0060 'International Tables Vol C Tables 4.2.6.8 and 6.1.1.4'

loop_
_geom_angle_atom_site_label_1
_geom_angle_atom_site_label_2
_geom_angle_atom_site_label_3
_geom_angle
_geom_angle_site_symmetry_1
_geom_angle_site_symmetry_3
C1 Ge1 Ge1 124.16(15) . 5_756
C2 C1 C6 118.8(4) . .
C2 C1 Ge1 124.6(4) . .
C6 C1 Ge1 116.7(4) . .
C3 C2 C1 120.5(4) . .
C3 C2 C7 117.4(4) . .
C1 C2 C7 122.1(4) . .
C4 C3 C2 120.1(5) . .
C4 C3 H3 120.0 . .
C2 C3 H3 120.0 . .
C5 C4 C3 120.9(5) . .
C5 C4 Cl1 119.0(4) . .
C3 C4 Cl1 120.1(4) . .
C4 C5 C6 119.9(5) . .
C4 C5 H5 120.0 . .
C6 C5 H5 120.0 . .
C1 C6 C5 119.9(4) . .
C1 C6 C14 124.7(4) . .
C5 C6 C14 115.5(4) . .
C8 C7 C8 121.4(6) 6 .
C8 C7 C2 119.3(3) 6 .
C8 C7 C2 119.3(3) . .
C7 C8 C9 116.0(6) . .
C7 C8 C11 121.7(6) . .
C9 C8 C11 121.8(7) . .
C7 C8 C11A 121.9(6) . .
C9 C8 C11A 122.1(7) . .
C11 C8 C11A 8.0(7) . .
C10 C9 C8 123.8(8) . .
C10 C9 H9 118.1 . .
C8 C9 H9 118.1 . .
C9 C10 C9 118.8(9) 6 .
C9 C10 H10 120.6 6 .
C9 C10 H10 120.6 . .
C8 C11 C13 97.9(8) . .
C8 C11 C12 98.1(8) . .
C13 C11 C12 105.1(6) . .
C8 C11 H11 117.5 . .
C13 C11 H11 117.5 . .
C12 C11 H11 117.5 . .
C11 C12 H12A 109.5 . .
C11 C12 H12B 109.5 . .
H12A C12 H12B 109.5 . .
C11 C12 H12C 109.5 . .
H12A C12 H12C 109.5 . .
H12B C12 H12C 109.5 . .
C11 C13 H13A 109.5 . .
C11 C13 H13B 109.5 . .
H13A C13 H13B 109.5 . .
C11 C13 H13C 109.5 . .
H13A C13 H13C 109.5 . .
H13B C13 H13C 109.5 . .
C8 C11A C13A 125.6(7) . .
C8 C11A C12A 119.6(8) . .
C13A C11A C12A 105.1(6) . .
C8 C11A H11A 100.4 . .
C13A C11A H11A 100.4 . .
C12A C11A H11A 100.4 . .
C11A C12A H12D 109.5 . .
C11A C12A H12E 109.5 . .
H12D C12A H12E 109.5 . .
C11A C12A H12F 109.5 . .
H12D C12A H12F 109.5 . .
H12E C12A H12F 109.5 . .
C11A C13A H13D 109.5 . .
C11A C13A H13E 109.5 . .
H13D C13A H13E 109.5 . .
C11A C13A H13F 109.5 . .
H13D C13A H13F 109.5 . .
H13E C13A H13F 109.5 . .
C15 C14 C15 120.4(4) . 6
C15 C14 C6 119.7(2) . .
C15 C14 C6 119.7(2) 6 .
C16 C15 C14 118.7(4) . .
C16 C15 C18 119.8(3) . .
C14 C15 C18 121.4(3) . .
C17 C16 C15 121.5(4) . .
C17 C16 H16 119.3 . .
C15 C16 H16 119.3 . .
C16 C17 C16 119.1(5) 6 .
C16 C17 H17 120.4 6 .
C16 C17 H17 120.4 . .
C15 C18 C20 110.6(4) . .
C15 C18 C19 111.5(4) . .
C20 C18 C19 110.9(4) . .
C15 C18 H18 107.9 . .
C20 C18 H18 107.9 . .
C19 C18 H18 107.9 . .
C18 C19 H19A 109.5 . .
C18 C19 H19B 109.5 . .
H19A C19 H19B 109.5 . .
C18 C19 H19C 109.5 . .
H19A C19 H19C 109.5 . .
H19B C19 H19C 109.5 . .
C18 C20 H20A 109.5 . .
C18 C20 H20B 109.5 . .
H20A C20 H20B 109.5 . .
C18 C20 H20C 109.5 . .
H20A C20 H20C 109.5 . .
H20B C20 H20C 109.5 . .
C21 O21 C24 108.2(8) . .
O21 C21 C22 107.2(9) . .
O21 C21 H21A 110.3 . .
C22 C21 H21A 110.3 . .
O21 C21 H21B 110.3 . .
C22 C21 H21B 110.3 . .
H21A C21 H21B 108.5 . .
C21 C22 C23 96.0(8) . .
C21 C22 H22A 112.6 . .
C23 C22 H22A 112.6 . .
C21 C22 H22B 112.6 . .
C23 C22 H22B 112.6 . .
H22A C22 H22B 110.1 . .
C24 C23 C22 103.9(9) . .
C24 C23 H23A 111.0 . .
C22 C23 H23A 111.0 . .
C24 C23 H23B 111.0 . .
C22 C23 H23B 111.0 . .
H23A C23 H23B 109.0 . .
C23 C24 O21 104.6(8) . .
C23 C24 H24A 110.8 . .
O21 C24 H24A 110.8 . .
C23 C24 H24B 110.8 . .
O21 C24 H24B 110.8 . .
H24A C24 H24B 108.9 . .

loop_
_geom_bond_atom_site_label_1
_geom_bond_atom_site_label_2
_geom_bond_distance
_geom_bond_site_symmetry_2
Ge1 C1 1.975(5) .
Ge1 Ge1 2.3062(12) 5_756
Cl1 C4 1.739(5) .
C1 C2 1.401(7) .
C1 C6 1.406(7) .
C2 C3 1.394(7) .
C2 C7 1.494(7) .
C3 C4 1.379(7) .
C3 H3 0.9500 .
C4 C5 1.374(7) .
C5 C6 1.410(7) .
C5 H5 0.9500 .
C6 C14 1.497(7) .
C7 C8 1.399(6) 6
C7 C8 1.399(6) .
C8 C9 1.418(8) .
C8 C11 1.511(8) .
C8 C11A 1.511(8) .
C9 C10 1.323(10) .
C9 H9 0.9500 .
C10 C9 1.323(10) 6
C10 H10 0.9500 .
C11 C13 1.554(6) .
C11 C12 1.554(6) .
C11 H11 1.0000 .
C12 H12A 0.9800 .
C12 H12B 0.9800 .
C12 H12C 0.9800 .
C13 H13A 0.9800 .
C13 H13B 0.9800 .
C13 H13C 0.9800 .
C11A C13A 1.554(6) .
C11A C12A 1.554(6) .
C11A H11A 1.0000 .
C12A H12D 0.9800 .
C12A H12E 0.9800 .
C12A H12F 0.9800 .
C13A H13D 0.9800 .
C13A H13E 0.9800 .
C13A H13F 0.9800 .
C14 C15 1.404(4) .
C14 C15 1.404(4) 6
C15 C16 1.395(5) .
C15 C18 1.514(5) .
C16 C17 1.383(5) .
C16 H16 0.9500 .
C17 C16 1.383(5) 6
C17 H17 0.9500 .
C18 C20 1.520(6) .
C18 C19 1.536(6) .
C18 H18 1.0000 .
C19 H19A 0.9800 .
C19 H19B 0.9800 .
C19 H19C 0.9800 .
C20 H20A 0.9800 .
C20 H20B 0.9800 .
C20 H20C 0.9800 .
O21 C21 1.394(12) .
O21 C24 1.447(12) .
C21 C22 1.518(12) .
C21 H21A 0.9900 .
C21 H21B 0.9900 .
C22 C23 1.529(12) .
C22 H22A 0.9900 .
C22 H22B 0.9900 .
C23 C24 1.430(12) .
C23 H23A 0.9900 .
C23 H23B 0.9900 .
C24 H24A 0.9900 .
C24 H24B 0.9900 .

loop_
_geom_torsion_atom_site_label_1
_geom_torsion_atom_site_label_2
_geom_torsion_atom_site_label_3
_geom_torsion_atom_site_label_4
_geom_torsion
_geom_torsion_site_symmetry_1
_geom_torsion_site_symmetry_4
Ge1 Ge1 C1 C2 0.000(1) 5_756 .
Ge1 Ge1 C1 C6 180.0 5_756 .
C6 C1 C2 C3 0.000(2) . .
Ge1 C1 C2 C3 180.000(1) . .
C6 C1 C2 C7 180.000(1) . .
Ge1 C1 C2 C7 0.000(1) . .
C1 C2 C3 C4 0.000(2) . .
C7 C2 C3 C4 180.000(1) . .
C2 C3 C4 C5 0.000(2) . .
C2 C3 C4 Cl1 180.0 . .
C3 C4 C5 C6 0.000(2) . .
Cl1 C4 C5 C6 180.000(1) . .
C2 C1 C6 C5 0.000(1) . .
Ge1 C1 C6 C5 180.0 . .
C2 C1 C6 C14 180.000(1) . .
Ge1 C1 C6 C14 0.000(1) . .
C4 C5 C6 C1 0.000(1) . .
C4 C5 C6 C14 180.000(1) . .
C3 C2 C7 C8 -88.2(4) . 6
C1 C2 C7 C8 91.8(4) . 6
C3 C2 C7 C8 88.2(4) . .
C1 C2 C7 C8 -91.8(4) . .
C8 C7 C8 C9 -2.1(8) 6 .
C2 C7 C8 C9 -178.5(4) . .
C8 C7 C8 C11 170.3(6) 6 .
C2 C7 C8 C11 -6.1(8) . .
C8 C7 C8 C11A 179.6(5) 6 .
C2 C7 C8 C11A 3.3(8) . .
C7 C8 C9 C10 -1.0(10) . .
C11 C8 C9 C10 -173.4(9) . .
C11A C8 C9 C10 177.2(8) . .
C8 C9 C10 C9 4.0(15) . 6
C7 C8 C11 C13 139.4(6) . .
C9 C8 C11 C13 -48.6(9) . .
C11A C8 C11 C13 46(6) . .
C7 C8 C11 C12 -114.0(7) . .
C9 C8 C11 C12 58.0(9) . .
C11A C8 C11 C12 152(6) . .
C7 C8 C11A C13A 108.3(11) . .
C9 C8 C11A C13A -69.8(13) . .
C11 C8 C11A C13A -160(7) . .
C7 C8 C11A C12A -110.9(10) . .
C9 C8 C11A C12A 70.9(11) . .
C11 C8 C11A C12A -20(6) . .
C1 C6 C14 C15 -92.2(4) . .
C5 C6 C14 C15 87.8(4) . .
C1 C6 C14 C15 92.2(4) . 6
C5 C6 C14 C15 -87.8(4) . 6
C15 C14 C15 C16 -1.5(7) 6 .
C6 C14 C15 C16 -177.1(4) . .
C15 C14 C15 C18 176.0(3) 6 .
C6 C14 C15 C18 0.4(6) . .
C14 C15 C16 C17 2.1(6) . .
C18 C15 C16 C17 -175.4(4) . .
C15 C16 C17 C16 -2.6(8) . 6
C16 C15 C18 C20 72.5(5) . .
C14 C15 C18 C20 -105.0(5) . .
C16 C15 C18 C19 -51.4(5) . .
C14 C15 C18 C19 131.1(5) . .
C24 O21 C21 C22 16.4(12) . .
O21 C21 C22 C23 -36.2(11) . .
C21 C22 C23 C24 43.8(11) . .
C22 C23 C24 O21 -36.6(11) . .
C21 O21 C24 C23 12.9(12) . .
